data_4079149
loop_
_publ_author_name
'Ko, Chi-Chiu'
'Ng, Chi-On'
'Yiu, Shek-Man'

_publ_section_title
;
 Luminescent Rhenium(I) Phenanthroline Complexes with a
 Benzoxazol-2-ylidene Ligand: Synthesis, Characterization, and
 Photophysical Study
;
_journal_issue 20
_journal_name_full Organometallics
_journal_page_first 7074
_journal_paper_doi 10.1021/om300526e
_journal_volume 31
_journal_year 2012
_chemical_formula_moiety 'C22 H13 N3 O4 Re, F6 P'
_chemical_formula_sum 'C22 H13 F6 N3 O4 P Re'
_chemical_formula_weight 714.52
_chemical_name_systematic
;
 ? 
;
_space_group_crystal_system monoclinic
_space_group_IT_number 14
_space_group_name_Hall '-P 2yn'
_space_group_name_H-M_alt 'P 1 21/n 1'
_symmetry_space_group_name_Hall '-P 2yn'
_symmetry_space_group_name_H-M 'P 1 21/n 1'
_atom_sites_solution_hydrogens geom
_atom_sites_solution_primary direct
_atom_sites_solution_secondary difmap
_audit_creation_date 2011-05-11
_audit_creation_method
;
  Olex2 1.1
  (compiled 2011.02.15 svn.r1672, GUI svn.r3494)
;
_cell_angle_alpha 90.00(2)
_cell_angle_beta 91.646(2)
_cell_angle_gamma 90.00(2)
_cell_formula_units_Z 4
_cell_length_a 12.1681(3)
_cell_length_b 11.0649(3)
_cell_length_c 17.4182(4)
_cell_measurement_reflns_used 6357
_cell_measurement_temperature 133.0
_cell_measurement_theta_max 71.5057
_cell_measurement_theta_min 3.6309
_cell_volume 2344.20(10)
_computing_molecular_graphics
;
O. V. Dolomanov, L. J. Bourhis, R. J. Gildea, J. A. K. Howard and H. Puschmann,
OLEX2: a complete structure solution, refinement and analysis program.
J. Appl. Cryst. (2009). 42, 339-341.
;
_computing_publication_material
;
O. V. Dolomanov, L. J. Bourhis, R. J. Gildea, J. A. K. Howard and H. Puschmann,
OLEX2: a complete structure solution, refinement and analysis program.
J. Appl. Cryst. (2009). 42, 339-341.
;
_computing_structure_refinement 'SHELXL-97 (Sheldrick, 1997)'
_computing_structure_solution 'SHELXS-97 (Sheldrick, 1990)'
_diffrn_ambient_temperature 133.0
_diffrn_detector_area_resol_mean 16.1270
_diffrn_measured_fraction_theta_full 0.998
_diffrn_measured_fraction_theta_max 0.998
_diffrn_measurement_device_type 'Xcalibur, Sapphire3, Gemini ultra'
_diffrn_measurement_method '\w scans'
_diffrn_radiation_monochromator mirror
_diffrn_radiation_type CuK\a
_diffrn_radiation_wavelength 1.54178
_diffrn_reflns_av_R_equivalents 0.0230
_diffrn_reflns_av_unetI/netI 0.0218
_diffrn_reflns_limit_h_max 13
_diffrn_reflns_limit_h_min -14
_diffrn_reflns_limit_k_max 11
_diffrn_reflns_limit_k_min -13
_diffrn_reflns_limit_l_max 18
_diffrn_reflns_limit_l_min -20
_diffrn_reflns_number 8686
_diffrn_reflns_theta_full 66.98
_diffrn_reflns_theta_max 66.98
_diffrn_reflns_theta_min 4.37
_diffrn_source 'Enhance Ultra (Cu) X-ray Source'
_exptl_absorpt_coefficient_mu 11.567
_exptl_absorpt_correction_T_max 1.00000
_exptl_absorpt_correction_T_min 0.37263
_exptl_absorpt_correction_type multi-scan
_exptl_absorpt_process_details
;
CrysAlisPro, Agilent Technologies,
Version 1.171.34.49 (release 20-01-2011 CrysAlis171 .NET)
(compiled Jan 20 2011,15:58:25)
Empirical absorption correction using spherical harmonics,
 implemented in SCALE3 ABSPACK scaling algorithm.
;
_exptl_crystal_colour yellow
_exptl_crystal_colour_primary yellow
_exptl_crystal_density_diffrn 2.025
_exptl_crystal_density_method 'not measured'
_exptl_crystal_description block
_exptl_crystal_F_000 1368
_exptl_crystal_size_max 0.42
_exptl_crystal_size_mid 0.32
_exptl_crystal_size_min 0.04
_refine_diff_density_max 0.883
_refine_diff_density_min -2.251
_refine_diff_density_rms 0.179
_refine_ls_extinction_method none
_refine_ls_goodness_of_fit_ref 1.139
_refine_ls_hydrogen_treatment constr
_refine_ls_matrix_type full
_refine_ls_number_parameters 334
_refine_ls_number_reflns 4172
_refine_ls_number_restraints 0
_refine_ls_restrained_S_all 1.139
_refine_ls_R_factor_all 0.0301
_refine_ls_R_factor_gt 0.0295
_refine_ls_shift/su_max 0.002
_refine_ls_shift/su_mean 0.000
_refine_ls_structure_factor_coef Fsqd
_refine_ls_weighting_details 'calc w=1/[\s^2^(Fo^2^)+(0.0446P)^2^+4.6889P] where P=(Fo^2^+2Fc^2^)/3'
_refine_ls_weighting_scheme calc
_refine_ls_wR_factor_gt 0.0752
_refine_ls_wR_factor_ref 0.0757
_reflns_number_gt 4091
_reflns_number_total 4172
_reflns_threshold_expression >2sigma(I)
_cod_data_source_file om300526e_si_002.cif
_cod_data_source_block 2_(050711a_on)
_cod_database_code 4079149

loop_
_space_group_symop_id
_space_group_symop_operation_xyz
1 'x, y, z'
2 '-x+1/2, y+1/2, -z+1/2'
3 '-x, -y, -z'
4 'x-1/2, -y-1/2, z-1/2'

loop_
_atom_site_label
_atom_site_type_symbol
_atom_site_fract_x
_atom_site_fract_y
_atom_site_fract_z
_atom_site_U_iso_or_equiv
_atom_site_adp_type
_atom_site_occupancy
_atom_site_symmetry_multiplicity
_atom_site_calc_flag
_atom_site_refinement_flags
Re1 Re 0.747795(12) 0.341500(14) 0.864084(8) 0.01090(8) Uani 1 1 d .
P1 P 0.20258(9) 0.33480(9) 0.83480(7) 0.0198(2) Uani 1 1 d .
F1 F 0.3224(3) 0.3412(2) 0.8737(2) 0.0457(9) Uani 1 1 d .
F2 F 0.2511(3) 0.3472(3) 0.7513(2) 0.0505(9) Uani 1 1 d .
F3 F 0.0799(2) 0.3289(2) 0.79437(16) 0.0274(6) Uani 1 1 d .
F4 F 0.1480(3) 0.3228(4) 0.91599(19) 0.0598(11) Uani 1 1 d .
F5 F 0.2084(3) 0.1911(3) 0.8287(3) 0.0605(11) Uani 1 1 d .
F6 F 0.1918(2) 0.4781(2) 0.83935(17) 0.0366(7) Uani 1 1 d .
O1 O 0.9354(3) 0.5033(3) 0.92736(18) 0.0306(7) Uani 1 1 d .
O2 O 0.6110(3) 0.5723(3) 0.8270(2) 0.0485(10) Uani 1 1 d .
O3 O 0.8330(3) 0.3704(3) 0.70086(17) 0.0285(7) Uani 1 1 d .
O4 O 0.8067(2) 0.0833(2) 0.92334(14) 0.0138(5) Uani 1 1 d .
N1 N 0.6700(2) 0.3051(3) 0.97328(17) 0.0124(6) Uani 1 1 d .
N2 N 0.6110(2) 0.2227(3) 0.83339(17) 0.0130(6) Uani 1 1 d .
N3 N 0.9391(3) 0.1494(3) 0.8551(2) 0.0145(7) Uani 1 1 d .
H3 H 0.9790 0.1976 0.8270 0.017 Uiso 1 1 calc R
C1 C 0.8660(3) 0.4422(4) 0.9035(2) 0.0193(8) Uani 1 1 d .
C2 C 0.6591(4) 0.4873(4) 0.8432(3) 0.0259(9) Uani 1 1 d .
C3 C 0.8032(3) 0.3599(4) 0.7624(2) 0.0178(8) Uani 1 1 d .
C4 C 0.7006(3) 0.3476(3) 1.0422(2) 0.0181(8) Uani 1 1 d .
H4 H 0.7622 0.4002 1.0462 0.022 Uiso 1 1 calc R
C5 C 0.6454(4) 0.3177(4) 1.1087(2) 0.0209(8) Uani 1 1 d .
H5 H 0.6705 0.3481 1.1571 0.025 Uiso 1 1 calc R
C6 C 0.5544(3) 0.2438(4) 1.1039(2) 0.0187(8) Uani 1 1 d .
H6 H 0.5168 0.2222 1.1490 0.022 Uiso 1 1 calc R
C7 C 0.5176(3) 0.2006(4) 1.0315(2) 0.0154(7) Uani 1 1 d .
C8 C 0.4213(3) 0.1264(4) 1.0199(2) 0.0175(8) Uani 1 1 d .
H8 H 0.3777 0.1068 1.0626 0.021 Uiso 1 1 calc R
C9 C 0.3918(3) 0.0841(4) 0.9496(2) 0.0188(8) Uani 1 1 d .
H9 H 0.3281 0.0350 0.9435 0.023 Uiso 1 1 calc R
C10 C 0.4558(3) 0.1127(3) 0.8837(2) 0.0162(7) Uani 1 1 d .
C11 C 0.4297(3) 0.0718(4) 0.8090(2) 0.0183(8) Uani 1 1 d .
H11 H 0.3684 0.0200 0.8000 0.022 Uiso 1 1 calc R
C12 C 0.4931(3) 0.1071(4) 0.7494(2) 0.0219(8) Uani 1 1 d .
H12 H 0.4759 0.0800 0.6987 0.026 Uiso 1 1 calc R
C13 C 0.5828(3) 0.1829(4) 0.7632(2) 0.0189(8) Uani 1 1 d .
H13 H 0.6256 0.2071 0.7211 0.023 Uiso 1 1 calc R
C14 C 0.5486(3) 0.1881(3) 0.8930(2) 0.0123(7) Uani 1 1 d .
C15 C 0.5795(3) 0.2321(3) 0.9680(2) 0.0117(7) Uani 1 1 d .
C16 C 0.8421(3) 0.1792(3) 0.8826(2) 0.0123(7) Uani 1 1 d .
C17 C 0.8852(3) -0.0083(3) 0.9204(2) 0.0133(7) Uani 1 1 d .
C18 C 0.8848(3) -0.1203(4) 0.9546(2) 0.0195(8) Uani 1 1 d .
H18 H 0.8268 -0.1461 0.9860 0.023 Uiso 1 1 calc R
C19 C 0.9754(3) -0.1935(4) 0.9401(2) 0.0208(8) Uani 1 1 d .
H19 H 0.9798 -0.2719 0.9622 0.025 Uiso 1 1 calc R
C20 C 1.0599(4) -0.1534(4) 0.8936(3) 0.0224(9) Uani 1 1 d .
H20 H 1.1194 -0.2064 0.8842 0.027 Uiso 1 1 calc R
C21 C 1.0600(3) -0.0402(4) 0.8609(2) 0.0213(8) Uani 1 1 d .
H21 H 1.1182 -0.0135 0.8299 0.026 Uiso 1 1 calc R
C22 C 0.9695(3) 0.0334(3) 0.8760(2) 0.0132(7) Uani 1 1 d .

loop_
_atom_site_aniso_label
_atom_site_aniso_U_11
_atom_site_aniso_U_22
_atom_site_aniso_U_33
_atom_site_aniso_U_23
_atom_site_aniso_U_13
_atom_site_aniso_U_12
Re1 0.01272(11) 0.00967(12) 0.01058(11) 0.00048(5) 0.00530(7) 0.00297(5)
P1 0.0178(5) 0.0144(5) 0.0272(6) 0.0032(4) 0.0039(4) 0.0007(3)
F1 0.0278(16) 0.0311(17) 0.077(3) 0.0061(14) -0.0181(16) 0.0025(11)
F2 0.0395(17) 0.070(3) 0.0434(19) -0.0144(15) 0.0247(14) -0.0171(15)
F3 0.0205(12) 0.0261(13) 0.0357(15) 0.0095(10) -0.0001(11) -0.0063(10)
F4 0.058(2) 0.094(3) 0.0270(17) 0.0260(17) 0.0099(15) 0.014(2)
F5 0.0333(16) 0.0155(14) 0.132(4) 0.0042(19) -0.0120(19) -0.0016(13)
F6 0.0446(16) 0.0184(13) 0.0457(16) -0.0022(12) -0.0210(13) 0.0033(12)
O1 0.0358(18) 0.0275(17) 0.0288(16) -0.0054(13) 0.0048(13) -0.0133(15)
O2 0.064(3) 0.031(2) 0.051(2) 0.0120(17) 0.0128(19) 0.0342(19)
O3 0.0337(17) 0.0390(18) 0.0134(15) 0.0041(13) 0.0119(13) -0.0024(15)
O4 0.0114(12) 0.0124(12) 0.0179(13) 0.0036(10) 0.0070(9) 0.0021(10)
N1 0.0139(14) 0.0106(14) 0.0129(15) -0.0016(12) 0.0043(11) 0.0041(12)
N2 0.0118(14) 0.0156(15) 0.0117(14) -0.0021(12) 0.0029(11) 0.0071(12)
N3 0.0129(16) 0.0126(16) 0.0186(17) 0.0022(12) 0.0079(13) 0.0018(11)
C1 0.028(2) 0.0140(19) 0.0161(18) 0.0016(15) 0.0065(16) 0.0003(17)
C2 0.029(2) 0.024(2) 0.025(2) 0.0023(18) 0.0068(17) 0.0063(19)
C3 0.0147(18) 0.0144(18) 0.024(2) 0.0006(15) 0.0033(16) 0.0030(15)
C4 0.0163(19) 0.019(2) 0.019(2) -0.0041(14) 0.0042(16) 0.0023(14)
C5 0.025(2) 0.026(2) 0.0123(18) -0.0066(16) 0.0020(15) 0.0011(17)
C6 0.0220(19) 0.021(2) 0.0134(18) 0.0016(15) 0.0093(14) 0.0051(16)
C7 0.0162(17) 0.0140(18) 0.0162(18) -0.0001(15) 0.0056(14) 0.0051(15)
C8 0.0137(18) 0.0181(19) 0.021(2) 0.0022(16) 0.0089(15) 0.0037(15)
C9 0.0131(17) 0.0189(19) 0.025(2) -0.0001(16) 0.0047(15) 0.0020(15)
C10 0.0149(18) 0.0127(18) 0.0212(19) -0.0002(15) 0.0027(14) 0.0039(14)
C11 0.0164(18) 0.0160(19) 0.0224(19) -0.0041(15) 0.0000(15) 0.0025(15)
C12 0.0208(19) 0.028(2) 0.0165(19) -0.0086(16) -0.0012(15) 0.0039(17)
C13 0.0197(19) 0.025(2) 0.0123(18) -0.0002(16) 0.0049(15) 0.0073(16)
C14 0.0124(17) 0.0109(16) 0.0136(18) -0.0007(14) 0.0023(13) 0.0063(14)
C15 0.0132(16) 0.0100(16) 0.0123(17) 0.0009(13) 0.0060(13) 0.0060(13)
C16 0.0123(17) 0.0104(16) 0.0144(18) -0.0012(14) 0.0012(14) -0.0018(14)
C17 0.0100(16) 0.0119(17) 0.0180(18) 0.0002(14) 0.0021(13) 0.0025(14)
C18 0.0186(19) 0.0148(19) 0.025(2) 0.0031(16) 0.0053(15) 0.0010(16)
C19 0.024(2) 0.0100(18) 0.028(2) 0.0001(16) -0.0018(16) 0.0038(16)
C20 0.018(2) 0.018(2) 0.031(2) -0.0052(16) 0.0017(17) 0.0089(15)
C21 0.0139(18) 0.021(2) 0.029(2) -0.0027(17) 0.0094(15) 0.0051(16)
C22 0.0131(17) 0.0098(17) 0.0170(17) -0.0002(14) 0.0029(13) 0.0014(14)

loop_
_atom_type_symbol
_atom_type_description
_atom_type_scat_dispersion_real
_atom_type_scat_dispersion_imag
_atom_type_scat_source
C C 0.0181 0.0091 'International Tables Vol C Tables 4.2.6.8 and 6.1.1.4'
H H 0.0000 0.0000 'International Tables Vol C Tables 4.2.6.8 and 6.1.1.4'
N N 0.0311 0.0180 'International Tables Vol C Tables 4.2.6.8 and 6.1.1.4'
O O 0.0492 0.0322 'International Tables Vol C Tables 4.2.6.8 and 6.1.1.4'
Re Re -5.2083 5.8923 'International Tables Vol C Tables 4.2.6.8 and 6.1.1.4'
P P 0.2955 0.4335 'International Tables Vol C Tables 4.2.6.8 and 6.1.1.4'
F F 0.0727 0.0534 'International Tables Vol C Tables 4.2.6.8 and 6.1.1.4'

loop_
_geom_angle_atom_site_label_1
_geom_angle_atom_site_label_2
_geom_angle_atom_site_label_3
_geom_angle
N2 Re1 N1 75.83(11)
C1 Re1 N1 97.70(14)
C1 Re1 N2 173.39(14)
C1 Re1 C2 89.51(18)
C1 Re1 C16 92.28(15)
C2 Re1 N1 93.61(15)
C2 Re1 N2 92.20(16)
C2 Re1 C16 177.69(16)
C3 Re1 N1 172.90(14)
C3 Re1 N2 97.09(15)
C3 Re1 C1 89.37(17)
C3 Re1 C2 87.01(17)
C3 Re1 C16 91.55(16)
C16 Re1 N1 87.59(13)
C16 Re1 N2 86.17(12)
F1 P1 F2 91.5(2)
F1 P1 F3 179.56(19)
F1 P1 F5 91.73(16)
F1 P1 F6 90.58(15)
F2 P1 F3 88.15(18)
F2 P1 F5 90.4(2)
F2 P1 F6 89.57(19)
F4 P1 F1 91.5(2)
F4 P1 F2 177.0(2)
F4 P1 F3 88.87(18)
F4 P1 F5 89.8(2)
F4 P1 F6 90.1(2)
F5 P1 F3 88.49(16)
F6 P1 F3 89.20(14)
F6 P1 F5 177.69(19)
C16 O4 C17 108.8(3)
C4 N1 Re1 127.0(3)
C4 N1 C15 118.2(3)
C15 N1 Re1 114.7(2)
C13 N2 Re1 126.8(3)
C13 N2 C14 118.2(3)
C14 N2 Re1 115.0(2)
C16 N3 H3 124.2
C16 N3 C22 111.7(3)
C22 N3 H3 124.2
O1 C1 Re1 179.0(4)
O2 C2 Re1 175.8(4)
O3 C3 Re1 177.9(4)
N1 C4 H4 118.8
N1 C4 C5 122.4(4)
C5 C4 H4 118.8
C4 C5 H5 120.1
C6 C5 C4 119.7(4)
C6 C5 H5 120.1
C5 C6 H6 120.3
C5 C6 C7 119.3(3)
C7 C6 H6 120.3
C6 C7 C8 123.7(3)
C15 C7 C6 117.3(4)
C15 C7 C8 119.0(3)
C7 C8 H8 119.4
C9 C8 C7 121.2(4)
C9 C8 H8 119.4
C8 C9 H9 119.6
C8 C9 C10 120.8(4)
C10 C9 H9 119.6
C11 C10 C9 123.6(4)
C11 C10 C14 117.2(3)
C14 C10 C9 119.2(4)
C10 C11 H11 120.2
C12 C11 C10 119.6(4)
C12 C11 H11 120.2
C11 C12 H12 120.1
C11 C12 C13 119.9(4)
C13 C12 H12 120.1
N2 C13 C12 122.4(4)
N2 C13 H13 118.8
C12 C13 H13 118.8
N2 C14 C10 122.8(3)
N2 C14 C15 117.6(3)
C10 C14 C15 119.6(3)
N1 C15 C7 123.0(3)
N1 C15 C14 116.9(3)
C7 C15 C14 120.2(3)
O4 C16 Re1 123.9(3)
N3 C16 Re1 129.0(3)
N3 C16 O4 107.1(3)
C18 C17 O4 128.9(3)
C18 C17 C22 123.8(3)
C22 C17 O4 107.3(3)
C17 C18 H18 122.2
C17 C18 C19 115.6(4)
C19 C18 H18 122.2
C18 C19 H19 119.4
C18 C19 C20 121.2(4)
C20 C19 H19 119.4
C19 C20 H20 118.7
C21 C20 C19 122.6(4)
C21 C20 H20 118.7
C20 C21 H21 121.9
C20 C21 C22 116.2(4)
C22 C21 H21 121.9
N3 C22 C21 134.1(4)
C17 C22 N3 105.1(3)
C17 C22 C21 120.7(4)

loop_
_geom_bond_atom_site_label_1
_geom_bond_atom_site_label_2
_geom_bond_distance
Re1 N1 2.186(3)
Re1 N2 2.176(3)
Re1 C1 1.930(4)
Re1 C2 1.969(4)
Re1 C3 1.924(4)
Re1 C16 2.151(4)
P1 F1 1.591(3)
P1 F2 1.592(3)
P1 F3 1.633(3)
P1 F4 1.585(3)
P1 F5 1.595(3)
P1 F6 1.593(3)
O1 C1 1.150(5)
O2 C2 1.139(6)
O3 C3 1.147(5)
O4 C16 1.353(5)
O4 C17 1.395(4)
N1 C4 1.333(5)
N1 C15 1.367(5)
N2 C13 1.336(5)
N2 C14 1.359(5)
N3 H3 0.8800
N3 C16 1.328(5)
N3 C22 1.382(5)
C4 H4 0.9500
C4 C5 1.397(6)
C5 H5 0.9500
C5 C6 1.376(6)
C6 H6 0.9500
C6 C7 1.410(6)
C7 C8 1.441(6)
C7 C15 1.400(5)
C8 H8 0.9500
C8 C9 1.351(6)
C9 H9 0.9500
C9 C10 1.440(5)
C10 C11 1.405(6)
C10 C14 1.410(6)
C11 H11 0.9500
C11 C12 1.368(6)
C12 H12 0.9500
C12 C13 1.392(6)
C13 H13 0.9500
C14 C15 1.434(5)
C17 C18 1.375(6)
C17 C22 1.380(5)
C18 H18 0.9500
C18 C19 1.397(6)
C19 H19 0.9500
C19 C20 1.399(6)
C20 H20 0.9500
C20 C21 1.376(6)
C21 H21 0.9500
C21 C22 1.401(5)
